data_4513745
loop_
_publ_author_name
'Nicholls, Thomas P.'
'Constable, Grace E.'
'Robertson, Johnathon C.'
'Gardiner, Michael G.'
'Bissember, Alex C.'

_publ_section_title
;
 Br\/onsted Acid Cocatalysis in Copper(I)-Photocatalyzed \a-Amino C--H
 Bond Functionalization
;
_journal_issue 1
_journal_name_full 'ACS Catalysis'
_journal_page_first 451
_journal_paper_doi 10.1021/acscatal.5b02014
_journal_volume 6
_journal_year 2016
_chemical_formula_sum 'C26 H22 N2 O3'
_chemical_formula_weight 410.45
_chemical_name_systematic
;
 ?
;
_space_group_crystal_system monoclinic
_space_group_IT_number 14
_space_group_name_Hall '-P 2yn'
_space_group_name_H-M_alt 'P 1 21/n 1'
_symmetry_space_group_name_Hall '-P 2yn'
_symmetry_space_group_name_H-M 'P 1 21/n 1'
_atom_sites_solution_hydrogens geom
_audit_creation_method SHELXL-2014
_cell_angle_alpha 90
_cell_angle_beta 98.421(8)
_cell_angle_gamma 90
_cell_formula_units_Z 4
_cell_length_a 12.3520(14)
_cell_length_b 7.3610(17)
_cell_length_c 22.1220(10)
_cell_measurement_reflns_used 15965
_cell_measurement_temperature 100(2)
_cell_measurement_theta_max 30.037
_cell_measurement_theta_min 1.786
_cell_volume 1989.7(5)
_computing_cell_refinement XDS
_computing_data_collection BLU-ICE
_computing_data_reduction XDS
_computing_molecular_graphics
;
'X-SEED (Barbour, 2008) and ORTEPIII (Farrugia, 2008)' 
;
_computing_publication_material 'WinGX (Farrugia, 1999)'
_computing_structure_refinement 'SHELXL-2014 (Sheldrick, 2014)'
_computing_structure_solution 'SHELXS-2014 (Sheldrick, 2014)'
_diffrn_ambient_temperature 100(2)
_diffrn_detector_area_resol_mean 'ADSC Q315'
_diffrn_measured_fraction_theta_full 0.988
_diffrn_measured_fraction_theta_max 0.991
_diffrn_measurement_device_type '3-ID1 Australian Synchrotron'
_diffrn_measurement_method Rotation
_diffrn_radiation_monochromator Si<111>
_diffrn_radiation_source 'Synchrotron ID'
_diffrn_radiation_type Synchrotron
_diffrn_radiation_wavelength 0.7108
_diffrn_reflns_av_R_equivalents 0.0644
_diffrn_reflns_av_unetI/netI 0.0489
_diffrn_reflns_laue_measured_fraction_full 0.988
_diffrn_reflns_laue_measured_fraction_max 0.991
_diffrn_reflns_limit_h_max 17
_diffrn_reflns_limit_h_min -17
_diffrn_reflns_limit_k_max 10
_diffrn_reflns_limit_k_min -10
_diffrn_reflns_limit_l_max 31
_diffrn_reflns_limit_l_min -31
_diffrn_reflns_number 21818
_diffrn_reflns_point_group_measured_fraction_full 0.988
_diffrn_reflns_point_group_measured_fraction_max 0.991
_diffrn_reflns_theta_full 25.244
_diffrn_reflns_theta_max 30.037
_diffrn_reflns_theta_min 1.786
_exptl_absorpt_coefficient_mu 0.090
_exptl_absorpt_correction_type none
_exptl_crystal_colour colourless
_exptl_crystal_density_diffrn 1.370
_exptl_crystal_description prism
_exptl_crystal_F_000 864
_exptl_crystal_size_max 0.020
_exptl_crystal_size_mid 0.005
_exptl_crystal_size_min 0.005
_refine_diff_density_max 0.457
_refine_diff_density_min -0.267
_refine_diff_density_rms 0.058
_refine_ls_extinction_method none
_refine_ls_goodness_of_fit_ref 1.036
_refine_ls_hydrogen_treatment constr
_refine_ls_matrix_type full
_refine_ls_number_parameters 281
_refine_ls_number_reflns 5774
_refine_ls_number_restraints 0
_refine_ls_restrained_S_all 1.036
_refine_ls_R_factor_all 0.0626
_refine_ls_R_factor_gt 0.0518
_refine_ls_shift/su_max 0.000
_refine_ls_shift/su_mean 0.000
_refine_ls_structure_factor_coef Fsqd
_refine_ls_weighting_details 'w=1/[\s^2^(Fo^2^)+(0.0744P)^2^+0.7729P] where P=(Fo^2^+2Fc^2^)/3'
_refine_ls_weighting_scheme calc
_refine_ls_wR_factor_gt 0.1335
_refine_ls_wR_factor_ref 0.1414
_reflns_Friedel_coverage 0.000
_reflns_number_gt 4794
_reflns_number_total 5774
_reflns_threshold_expression 'I > 2\s(I)'
_cod_data_source_file cs5b02014_si_011.cif
_cod_data_source_block C:\Users\mgg\DOCUME~1\ASDATA~1\AS71MA~1\71acb85\71acb85
_cod_depositor_comments 'Adding full bibliography for 4513736--4513746.cif.'
_cod_database_code 4513745
_shelx_space_group_comment
;
The symmetry employed for this shelxl refinement is uniquely defined
by the following loop, which should always be used as a source of
symmetry information in preference to the above space-group names.
They are only intended as comments.
;
_shelx_estimated_absorpt_t_min 0.998
_shelx_estimated_absorpt_t_max 1.000
_shelxl_version_number 2014-3

loop_
_space_group_symop_operation_xyz
'x, y, z'
'-x+1/2, y+1/2, -z+1/2'
'-x, -y, -z'
'x-1/2, -y-1/2, z-1/2'

loop_
_atom_site_label
_atom_site_type_symbol
_atom_site_fract_x
_atom_site_fract_y
_atom_site_fract_z
_atom_site_U_iso_or_equiv
_atom_site_adp_type
_atom_site_occupancy
_atom_site_site_symmetry_order
_atom_site_calc_flag
_atom_site_refinement_flags_posn
_atom_site_refinement_flags_adp
O1 O 0.13985(8) 0.47811(14) -0.00455(4) 0.0256(2) Uani 1 1 d . .
O2 O 0.52336(8) -0.07291(14) 0.26540(4) 0.0235(2) Uani 1 1 d . .
O3 O 0.24267(8) 0.32496(15) 0.21316(4) 0.0269(2) Uani 1 1 d . .
N1 N 0.49785(8) 0.07957(14) 0.10884(5) 0.0173(2) Uani 1 1 d . .
N2 N 0.39491(8) 0.15515(15) 0.24874(4) 0.0177(2) Uani 1 1 d . .
C1 C 0.41130(10) 0.18248(17) 0.07678(5) 0.0171(2) Uani 1 1 d . .
C2 C 0.30848(10) 0.17203(17) 0.09705(5) 0.0170(2) Uani 1 1 d . .
C3 C 0.22084(10) 0.27151(18) 0.06809(5) 0.0195(2) Uani 1 1 d . .
H3 H 0.1518 0.2625 0.0819 0.023 Uiso 1 1 calc R U
C4 C 0.23241(11) 0.38475(18) 0.01891(5) 0.0203(2) Uani 1 1 d . .
C5 C 0.33285(11) 0.39512(18) -0.00213(6) 0.0212(2) Uani 1 1 d . .
H5 H 0.3414 0.4709 -0.0359 0.025 Uiso 1 1 calc R U
C6 C 0.42116(10) 0.29336(18) 0.02667(5) 0.0199(2) Uani 1 1 d . .
H6 H 0.4894 0.2998 0.0118 0.024 Uiso 1 1 calc R U
C7 C 0.46036(10) -0.10158(16) 0.12429(5) 0.0163(2) Uani 1 1 d . .
H7 H 0.4150 -0.1523 0.0870 0.020 Uiso 1 1 calc R U
C8 C 0.55250(10) -0.23425(17) 0.14406(5) 0.0171(2) Uani 1 1 d . .
C9 C 0.66222(10) -0.18071(17) 0.15247(6) 0.0190(2) Uani 1 1 d . .
C10 C 0.69136(10) 0.00927(18) 0.13583(6) 0.0221(2) Uani 1 1 d . .
H10A H 0.7626 0.0080 0.1203 0.027 Uiso 1 1 calc R U
H10B H 0.6990 0.0870 0.1727 0.027 Uiso 1 1 calc R U
C11 C 0.60412(10) 0.08786(18) 0.08740(6) 0.0202(2) Uani 1 1 d . .
H11A H 0.6222 0.2156 0.0790 0.024 Uiso 1 1 calc R U
H11B H 0.6015 0.0179 0.0490 0.024 Uiso 1 1 calc R U
C12 C 0.14722(14) 0.6001(2) -0.05350(7) 0.0334(3) Uani 1 1 d . .
H12A H 0.2011 0.6947 -0.0400 0.050 Uiso 1 1 calc R U
H12B H 0.0756 0.6562 -0.0664 0.050 Uiso 1 1 calc R U
H12C H 0.1700 0.5335 -0.0879 0.050 Uiso 1 1 calc R U
C13 C 0.52618(10) -0.41444(17) 0.15465(6) 0.0197(2) Uani 1 1 d . .
H13 H 0.4521 -0.4532 0.1461 0.024 Uiso 1 1 calc R U
C14 C 0.60661(11) -0.53787(18) 0.17746(6) 0.0214(2) Uani 1 1 d . .
H14 H 0.5875 -0.6596 0.1855 0.026 Uiso 1 1 calc R U
C15 C 0.71569(11) -0.48295(18) 0.18860(6) 0.0220(2) Uani 1 1 d . .
H15 H 0.7710 -0.5659 0.2053 0.026 Uiso 1 1 calc R U
C16 C 0.74286(10) -0.30628(19) 0.17512(6) 0.0218(2) Uani 1 1 d . .
H16 H 0.8175 -0.2700 0.1814 0.026 Uiso 1 1 calc R U
C17 C 0.29516(10) 0.06573(17) 0.15408(5) 0.0167(2) Uani 1 1 d . .
H17 H 0.2218 0.0055 0.1486 0.020 Uiso 1 1 calc R U
C18 C 0.38493(9) -0.07623(16) 0.17357(5) 0.0164(2) Uani 1 1 d . .
H18 H 0.3499 -0.1951 0.1809 0.020 Uiso 1 1 calc R U
C19 C 0.44592(10) -0.00535(17) 0.23388(5) 0.0177(2) Uani 1 1 d . .
C20 C 0.30336(10) 0.19943(18) 0.20738(5) 0.0185(2) Uani 1 1 d . .
C21 C 0.42917(10) 0.25643(17) 0.30355(5) 0.0182(2) Uani 1 1 d . .
C22 C 0.46384(10) 0.43470(18) 0.29938(6) 0.0198(2) Uani 1 1 d . .
H22 H 0.4621 0.4905 0.2605 0.024 Uiso 1 1 calc R U
C23 C 0.50107(10) 0.53107(18) 0.35235(6) 0.0213(2) Uani 1 1 d . .
H23 H 0.5253 0.6530 0.3499 0.026 Uiso 1 1 calc R U
C24 C 0.50270(12) 0.4483(2) 0.40904(6) 0.0243(3) Uani 1 1 d . .
H24 H 0.5297 0.5130 0.4453 0.029 Uiso 1 1 calc R U
C25 C 0.46526(13) 0.2724(2) 0.41280(6) 0.0274(3) Uani 1 1 d . .
H25 H 0.4653 0.2177 0.4517 0.033 Uiso 1 1 calc R U
C26 C 0.42740(12) 0.17454(19) 0.35998(6) 0.0242(3) Uani 1 1 d . .
H26 H 0.4009 0.0540 0.3625 0.029 Uiso 1 1 calc R U

loop_
_atom_site_aniso_label
_atom_site_aniso_U_11
_atom_site_aniso_U_22
_atom_site_aniso_U_33
_atom_site_aniso_U_23
_atom_site_aniso_U_13
_atom_site_aniso_U_12
O1 0.0235(5) 0.0293(5) 0.0237(4) 0.0080(4) 0.0029(4) 0.0066(4)
O2 0.0206(4) 0.0278(5) 0.0213(4) -0.0010(3) 0.0002(3) 0.0064(4)
O3 0.0273(5) 0.0313(5) 0.0221(4) -0.0017(4) 0.0036(4) 0.0130(4)
N1 0.0143(4) 0.0179(5) 0.0202(4) 0.0020(4) 0.0044(3) -0.0010(4)
N2 0.0169(4) 0.0194(5) 0.0168(4) -0.0001(3) 0.0028(3) 0.0012(4)
C1 0.0164(5) 0.0178(5) 0.0173(5) -0.0009(4) 0.0026(4) -0.0004(4)
C2 0.0162(5) 0.0186(5) 0.0163(5) -0.0003(4) 0.0030(4) -0.0008(4)
C3 0.0179(5) 0.0219(6) 0.0191(5) -0.0002(4) 0.0036(4) 0.0006(5)
C4 0.0203(6) 0.0210(6) 0.0192(5) 0.0008(4) 0.0017(4) 0.0028(5)
C5 0.0238(6) 0.0207(6) 0.0198(5) 0.0024(4) 0.0054(4) 0.0002(5)
C6 0.0195(5) 0.0214(6) 0.0195(5) 0.0004(4) 0.0056(4) -0.0012(5)
C7 0.0151(5) 0.0170(5) 0.0173(5) -0.0010(4) 0.0036(4) -0.0013(4)
C8 0.0177(5) 0.0175(5) 0.0167(5) -0.0022(4) 0.0044(4) 0.0008(4)
C9 0.0172(5) 0.0197(6) 0.0206(5) -0.0023(4) 0.0043(4) 0.0001(4)
C10 0.0144(5) 0.0204(6) 0.0317(6) 0.0002(5) 0.0032(4) -0.0012(4)
C11 0.0169(5) 0.0206(6) 0.0245(6) 0.0008(4) 0.0074(4) -0.0009(4)
C12 0.0347(8) 0.0378(8) 0.0290(7) 0.0150(6) 0.0084(6) 0.0139(7)
C13 0.0193(5) 0.0204(6) 0.0201(5) -0.0018(4) 0.0050(4) -0.0014(5)
C14 0.0240(6) 0.0184(5) 0.0229(5) 0.0001(4) 0.0075(4) 0.0010(5)
C15 0.0220(6) 0.0214(6) 0.0227(5) -0.0006(4) 0.0040(4) 0.0042(5)
C16 0.0175(5) 0.0240(6) 0.0238(6) -0.0019(4) 0.0028(4) 0.0014(5)
C17 0.0145(5) 0.0189(5) 0.0172(5) 0.0009(4) 0.0034(4) 0.0002(4)
C18 0.0148(5) 0.0172(5) 0.0174(5) 0.0000(4) 0.0034(4) -0.0003(4)
C19 0.0171(5) 0.0189(5) 0.0179(5) 0.0000(4) 0.0049(4) 0.0002(4)
C20 0.0176(5) 0.0222(6) 0.0162(5) 0.0014(4) 0.0044(4) 0.0025(4)
C21 0.0170(5) 0.0206(6) 0.0171(5) -0.0010(4) 0.0034(4) 0.0022(4)
C22 0.0192(5) 0.0221(6) 0.0189(5) 0.0010(4) 0.0060(4) 0.0009(5)
C23 0.0189(5) 0.0215(6) 0.0241(6) -0.0025(4) 0.0049(4) -0.0009(5)
C24 0.0249(6) 0.0274(7) 0.0200(5) -0.0044(5) 0.0010(4) 0.0016(5)
C25 0.0367(7) 0.0274(7) 0.0177(5) 0.0016(5) 0.0028(5) 0.0014(6)
C26 0.0308(7) 0.0219(6) 0.0203(6) 0.0011(4) 0.0051(5) -0.0014(5)

loop_
_atom_type_symbol
_atom_type_description
_atom_type_scat_dispersion_real
_atom_type_scat_dispersion_imag
_atom_type_scat_source
C C 0.0033 0.0016 'International Tables Vol C Tables 4.2.6.8 and 6.1.1.4'
H H 0.0000 0.0000 'International Tables Vol C Tables 4.2.6.8 and 6.1.1.4'
N N 0.0061 0.0033 'International Tables Vol C Tables 4.2.6.8 and 6.1.1.4'
O O 0.0106 0.0060 'International Tables Vol C Tables 4.2.6.8 and 6.1.1.4'

loop_
_geom_angle_atom_site_label_1
_geom_angle_atom_site_label_2
_geom_angle_atom_site_label_3
_geom_angle
C4 O1 C12 117.60(11)
C1 N1 C11 117.67(10)
C1 N1 C7 111.25(10)
C11 N1 C7 116.27(10)
C20 N2 C19 113.28(10)
C20 N2 C21 123.20(11)
C19 N2 C21 123.37(10)
C6 C1 C2 118.15(11)
C6 C1 N1 124.35(11)
C2 C1 N1 117.50(10)
C3 C2 C1 120.26(11)
C3 C2 C17 119.09(10)
C1 C2 C17 120.41(10)
C2 C3 C4 120.99(11)
O1 C4 C5 125.62(11)
O1 C4 C3 114.87(11)
C5 C4 C3 119.51(12)
C4 C5 C6 119.56(11)
C1 C6 C5 121.49(11)
N1 C7 C8 113.80(10)
N1 C7 C18 107.33(10)
C8 C7 C18 112.29(10)
C13 C8 C9 119.45(11)
C13 C8 C7 118.57(11)
C9 C8 C7 121.98(11)
C16 C9 C8 119.20(12)
C16 C9 C10 121.31(11)
C8 C9 C10 119.48(11)
C9 C10 C11 110.89(10)
N1 C11 C10 109.49(10)
C14 C13 C8 120.84(12)
C13 C14 C15 119.82(12)
C16 C15 C14 119.49(12)
C15 C16 C9 121.03(12)
C2 C17 C20 107.89(10)
C2 C17 C18 115.01(10)
C20 C17 C18 104.93(9)
C19 C18 C17 104.85(10)
C19 C18 C7 112.75(10)
C17 C18 C7 111.62(9)
O2 C19 N2 123.94(11)
O2 C19 C18 127.84(11)
N2 C19 C18 108.20(10)
O3 C20 N2 124.69(12)
O3 C20 C17 127.03(11)
N2 C20 C17 108.27(10)
C22 C21 C26 121.04(12)
C22 C21 N2 119.43(11)
C26 C21 N2 119.53(12)
C21 C22 C23 119.61(12)
C22 C23 C24 119.73(12)
C25 C24 C23 120.25(12)
C24 C25 C26 120.54(12)
C21 C26 C25 118.78(13)

loop_
_geom_bond_atom_site_label_1
_geom_bond_atom_site_label_2
_geom_bond_distance
O1 C4 1.3693(15)
O1 C12 1.4197(17)
O2 C19 1.2055(15)
O3 C20 1.2084(16)
N1 C1 1.4133(15)
N1 C11 1.4609(15)
N1 C7 1.4682(16)
N2 C20 1.3853(15)
N2 C19 1.4005(16)
N2 C21 1.4335(15)
C1 C6 1.3962(16)
C1 C2 1.4095(16)
C2 C3 1.3840(17)
C2 C17 1.5139(16)
C3 C4 1.3944(17)
C4 C5 1.3896(18)
C5 C6 1.3975(18)
C7 C8 1.5147(17)
C7 C18 1.5456(16)
C8 C13 1.3936(18)
C8 C9 1.3974(17)
C9 C16 1.3969(18)
C9 C10 1.5032(18)
C10 C11 1.5183(18)
C13 C14 1.3858(18)
C14 C15 1.3936(19)
C15 C16 1.3864(19)
C17 C20 1.5277(17)
C17 C18 1.5386(17)
C18 C19 1.5249(16)
C21 C22 1.3877(18)
C21 C26 1.3893(17)
C22 C23 1.3893(17)
C23 C24 1.3917(18)
C24 C25 1.381(2)
C25 C26 1.3941(18)
